data_2237090
loop_
_publ_author_name
'Ouahrouch, Abdelaaziz'
'Taourirte, Moha'
'Lazrek, Hassan B.'
'El Azhari, Mohamed'
'Saadi, Mohamed'
'El Ammari, Lahcen'

_publ_section_title
;
 Methyl 2-(3-chlorobenzamido)benzoate
;
_journal_coeditor_code ZL2515
_journal_issue 12
_journal_name_full 'Acta Crystallographica Section E'
_journal_page_first o3400
_journal_page_last o3401
_journal_paper_doi 10.1107/S1600536812046934
_journal_volume 68
_journal_year 2012
_chemical_formula_iupac 'C15 H12 Cl N O3'
_chemical_formula_moiety 'C15 H12 Cl N O3'
_chemical_formula_sum 'C15 H12 Cl N O3'
_chemical_formula_weight 289.71
_chemical_melting_point 361.5
_chemical_name_systematic
;
Methyl 2-(3-chlorobenzamido)benzoate
;
_space_group_IT_number 15
_symmetry_cell_setting monoclinic
_symmetry_space_group_name_Hall '-C 2yc'
_symmetry_space_group_name_H-M 'C 1 2/c 1'
_atom_sites_solution_hydrogens geom
_atom_sites_solution_primary direct
_atom_sites_solution_secondary difmap
_audit_creation_method SHELXL-97
_cell_angle_alpha 90.00
_cell_angle_beta 116.045(2)
_cell_angle_gamma 90.00
_cell_formula_units_Z 8
_cell_length_a 25.7464(10)
_cell_length_b 6.9203(2)
_cell_length_c 16.9735(6)
_cell_measurement_reflns_used 3511
_cell_measurement_temperature 296(2)
_cell_measurement_theta_max 28.70
_cell_measurement_theta_min 3.07
_cell_volume 2717.11(17)
_computing_cell_refinement 'SAINT (Bruker, 2009)'
_computing_data_collection 'APEX2 (Bruker, 2009)'
_computing_data_reduction 'SAINT (Bruker, 2009)'
_computing_molecular_graphics
;ORTEP-3 for Windows (Farrugia, 2012) and <i>Mercury</i>
(Macrae <i>et al.</i> 2008)
;
_computing_publication_material 'PLATON (Spek, 2009) and publCIF (Westrip, 2010)'
_computing_structure_refinement 'SHELXL97 (Sheldrick, 2008)'
_computing_structure_solution 'SHELXS97 (Sheldrick, 2008)'
_diffrn_ambient_temperature 296(2)
_diffrn_measured_fraction_theta_full 0.999
_diffrn_measured_fraction_theta_max 0.999
_diffrn_measurement_device_type 'Bruker X8 APEXII'
_diffrn_measurement_method '\f and \w scans'
_diffrn_radiation_monochromator graphite
_diffrn_radiation_source 'fine-focus sealed tube'
_diffrn_radiation_type MoK\a
_diffrn_radiation_wavelength 0.71073
_diffrn_reflns_av_R_equivalents 0.0376
_diffrn_reflns_av_sigmaI/netI 0.0296
_diffrn_reflns_limit_h_max 34
_diffrn_reflns_limit_h_min -34
_diffrn_reflns_limit_k_max 9
_diffrn_reflns_limit_k_min -6
_diffrn_reflns_limit_l_max 22
_diffrn_reflns_limit_l_min -22
_diffrn_reflns_number 20126
_diffrn_reflns_theta_full 28.70
_diffrn_reflns_theta_max 28.70
_diffrn_reflns_theta_min 3.07
_exptl_absorpt_coefficient_mu 0.287
_exptl_absorpt_correction_T_max 0.9971
_exptl_absorpt_correction_T_min 0.9572
_exptl_absorpt_correction_type multi-scan
_exptl_absorpt_process_details '(SADABS; Bruker, 2009)'
_exptl_crystal_colour colourless
_exptl_crystal_density_diffrn 1.416
_exptl_crystal_density_method 'not measured'
_exptl_crystal_description Block
_exptl_crystal_F_000 1200
_exptl_crystal_size_max 0.36
_exptl_crystal_size_mid 0.31
_exptl_crystal_size_min 0.27
_refine_diff_density_max 0.309
_refine_diff_density_min -0.397
_refine_ls_extinction_method none
_refine_ls_goodness_of_fit_ref 1.017
_refine_ls_hydrogen_treatment constr
_refine_ls_matrix_type full
_refine_ls_number_parameters 181
_refine_ls_number_reflns 3511
_refine_ls_number_restraints 0
_refine_ls_restrained_S_all 1.017
_refine_ls_R_factor_all 0.0851
_refine_ls_R_factor_gt 0.0467
_refine_ls_shift/su_max 0.001
_refine_ls_shift/su_mean 0.000
_refine_ls_structure_factor_coef Fsqd
_refine_ls_weighting_details 'calc w=1/[\s^2^(Fo^2^)+(0.0663P)^2^+1.0088P] where P=(Fo^2^+2Fc^2^)/3'
_refine_ls_weighting_scheme calc
_refine_ls_wR_factor_gt 0.1210
_refine_ls_wR_factor_ref 0.1441
_reflns_number_gt 2143
_reflns_number_total 3511
_reflns_threshold_expression I>2sigma(I)
_cod_data_source_file zl2515.cif
_cod_data_source_block I
_cod_original_cell_volume 2717.10(16)
_cod_original_sg_symbol_Hall '-c 2yc'
_cod_original_sg_symbol_H-M 'C 2/c'
_cod_database_code 2237090
_cod_database_fobs_code 2237090

loop_
_symmetry_equiv_pos_as_xyz
'x, y, z'
'-x, y, -z+1/2'
'x+1/2, y+1/2, z'
'-x+1/2, y+1/2, -z+1/2'
'-x, -y, -z'
'x, -y, z-1/2'
'-x+1/2, -y+1/2, -z'
'x+1/2, -y+1/2, z-1/2'

loop_
_atom_site_type_symbol
_atom_site_label
_atom_site_fract_x
_atom_site_fract_y
_atom_site_fract_z
_atom_site_U_iso_or_equiv
_atom_site_adp_type
_atom_site_calc_flag
_atom_site_refinement_flags
_atom_site_occupancy
_atom_site_symmetry_multiplicity
C C1 1.07779(8) 0.3043(3) 0.40699(12) 0.0493(4) Uani d . 1 1
H H1 1.0601 0.3084 0.3460 0.059 Uiso calc R 1 1
C C2 1.13694(8) 0.3154(3) 0.45261(13) 0.0532(5) Uani d . 1 1
C C3 1.16464(8) 0.3122(3) 0.54250(13) 0.0576(5) Uani d . 1 1
H H3 1.2047 0.3199 0.5720 0.069 Uiso calc R 1 1
C C4 1.13189(9) 0.2973(3) 0.58835(13) 0.0598(5) Uani d . 1 1
H H4 1.1500 0.2962 0.6493 0.072 Uiso calc R 1 1
C C5 1.07250(8) 0.2840(3) 0.54427(12) 0.0523(5) Uani d . 1 1
H H5 1.0508 0.2732 0.5758 0.063 Uiso calc R 1 1
C C6 1.04473(7) 0.2867(2) 0.45306(11) 0.0450(4) Uani d . 1 1
C C7 0.98059(8) 0.2750(3) 0.40006(12) 0.0491(4) Uani d . 1 1
C C8 0.89076(8) 0.2154(3) 0.41741(12) 0.0479(4) Uani d . 1 1
C C9 0.85177(9) 0.2244(3) 0.32896(13) 0.0643(6) Uani d . 1 1
H H9 0.8653 0.2354 0.2865 0.077 Uiso calc R 1 1
C C10 0.79331(9) 0.2169(4) 0.30448(14) 0.0770(7) Uani d . 1 1
H H10 0.7677 0.2245 0.2453 0.092 Uiso calc R 1 1
C C11 0.77171(9) 0.1984(4) 0.36551(15) 0.0751(7) Uani d . 1 1
H H11 0.7321 0.1932 0.3479 0.090 Uiso calc R 1 1
C C12 0.80976(8) 0.1878(3) 0.45261(14) 0.0613(5) Uani d . 1 1
H H12 0.7955 0.1743 0.4940 0.074 Uiso calc R 1 1
C C13 0.86918(8) 0.1966(3) 0.48050(11) 0.0470(4) Uani d . 1 1
C C14 0.90870(8) 0.1895(3) 0.57552(12) 0.0497(4) Uani d . 1 1
C C15 0.91577(12) 0.1812(5) 0.71856(14) 0.0935(9) Uani d . 1 1
H H15A 0.8921 0.1509 0.7476 0.112 Uiso calc R 1 1
H H15B 0.9333 0.3057 0.7375 0.112 Uiso calc R 1 1
H H15C 0.9454 0.0851 0.7327 0.112 Uiso calc R 1 1
N N1 0.95046(6) 0.2249(2) 0.44555(10) 0.0496(4) Uani d . 1 1
H H2 0.9712 0.1946 0.4996 0.060 Uiso calc R 1 1
O O1 0.95798(6) 0.3078(3) 0.32160(9) 0.0813(5) Uani d . 1 1
O O2 0.96083(6) 0.1874(2) 0.60722(8) 0.0627(4) Uani d . 1 1
O O3 0.88031(6) 0.1841(2) 0.62469(9) 0.0710(4) Uani d . 1 1
Cl Cl1 1.17831(2) 0.33637(11) 0.39517(4) 0.0870(3) Uani d . 1 1

loop_
_atom_site_aniso_label
_atom_site_aniso_U_11
_atom_site_aniso_U_22
_atom_site_aniso_U_33
_atom_site_aniso_U_12
_atom_site_aniso_U_13
_atom_site_aniso_U_23
C1 0.0453(10) 0.0606(11) 0.0458(10) -0.0014(8) 0.0234(8) -0.0021(8)
C2 0.0452(10) 0.0637(12) 0.0583(11) -0.0011(8) 0.0298(9) -0.0003(9)
C3 0.0397(10) 0.0745(13) 0.0562(11) -0.0021(9) 0.0190(9) -0.0015(9)
C4 0.0485(11) 0.0805(14) 0.0461(11) -0.0045(10) 0.0169(9) -0.0017(9)
C5 0.0454(11) 0.0680(12) 0.0473(10) -0.0040(9) 0.0238(9) -0.0012(8)
C6 0.0406(9) 0.0493(9) 0.0479(10) -0.0006(7) 0.0219(8) -0.0016(8)
C7 0.0439(10) 0.0626(11) 0.0445(10) -0.0023(8) 0.0228(8) -0.0027(8)
C8 0.0378(9) 0.0596(11) 0.0458(10) -0.0027(8) 0.0178(8) -0.0009(8)
C9 0.0446(11) 0.1000(16) 0.0459(11) -0.0092(11) 0.0175(9) -0.0012(10)
C10 0.0443(12) 0.123(2) 0.0511(12) -0.0117(12) 0.0092(10) 0.0035(12)
C11 0.0351(10) 0.1150(19) 0.0692(14) -0.0091(11) 0.0173(10) 0.0055(13)
C12 0.0434(11) 0.0823(14) 0.0628(12) -0.0034(10) 0.0276(10) 0.0032(11)
C13 0.0405(10) 0.0532(10) 0.0479(10) -0.0017(8) 0.0198(8) -0.0001(8)
C14 0.0472(11) 0.0575(11) 0.0495(10) -0.0008(8) 0.0259(9) 0.0026(8)
C15 0.0829(18) 0.157(3) 0.0497(13) 0.0046(17) 0.0375(13) 0.0061(14)
N1 0.0364(8) 0.0701(10) 0.0430(8) 0.0001(7) 0.0180(7) 0.0044(7)
O1 0.0493(9) 0.1499(15) 0.0442(8) -0.0092(9) 0.0199(7) 0.0100(8)
O2 0.0461(8) 0.0951(11) 0.0464(7) -0.0013(7) 0.0198(6) 0.0058(7)
O3 0.0586(9) 0.1105(12) 0.0529(8) 0.0034(8) 0.0326(7) 0.0034(7)
Cl1 0.0521(3) 0.1486(7) 0.0740(4) -0.0057(3) 0.0405(3) 0.0009(4)

loop_
_atom_type_symbol
_atom_type_description
_atom_type_scat_dispersion_real
_atom_type_scat_dispersion_imag
_atom_type_scat_source
C C 0.0033 0.0016 'International Tables Vol C Tables 4.2.6.8 and 6.1.1.4'
H H 0.0000 0.0000 'International Tables Vol C Tables 4.2.6.8 and 6.1.1.4'
N N 0.0061 0.0033 'International Tables Vol C Tables 4.2.6.8 and 6.1.1.4'
O O 0.0106 0.0060 'International Tables Vol C Tables 4.2.6.8 and 6.1.1.4'
Cl Cl 0.1484 0.1585 'International Tables Vol C Tables 4.2.6.8 and 6.1.1.4'

loop_
_geom_angle_atom_site_label_1
_geom_angle_atom_site_label_2
_geom_angle_atom_site_label_3
_geom_angle
C2 C1 C6 119.22(17)
C2 C1 H1 120.4
C6 C1 H1 120.4
C3 C2 C1 122.16(17)
C3 C2 Cl1 118.55(15)
C1 C2 Cl1 119.28(15)
C2 C3 C4 118.71(18)
C2 C3 H3 120.6
C4 C3 H3 120.6
C5 C4 C3 120.37(18)
C5 C4 H4 119.8
C3 C4 H4 119.8
C4 C5 C6 120.56(17)
C4 C5 H5 119.7
C6 C5 H5 119.7
C1 C6 C5 118.96(16)
C1 C6 C7 116.94(16)
C5 C6 C7 124.09(16)
O1 C7 N1 123.45(17)
O1 C7 C6 121.25(16)
N1 C7 C6 115.29(16)
C9 C8 N1 122.04(16)
C9 C8 C13 118.94(17)
N1 C8 C13 119.03(15)
C10 C9 C8 119.93(19)
C10 C9 H9 120.0
C8 C9 H9 120.0
C9 C10 C11 121.7(2)
C9 C10 H10 119.2
C11 C10 H10 119.2
C12 C11 C10 118.80(19)
C12 C11 H11 120.6
C10 C11 H11 120.6
C11 C12 C13 121.57(19)
C11 C12 H12 119.2
C13 C12 H12 119.2
C12 C13 C8 119.09(17)
C12 C13 C14 119.73(16)
C8 C13 C14 121.17(16)
O2 C14 O3 122.00(17)
O2 C14 C13 125.66(16)
O3 C14 C13 112.34(16)
O3 C15 H15A 109.5
O3 C15 H15B 109.5
H15A C15 H15B 109.5
O3 C15 H15C 109.5
H15A C15 H15C 109.5
H15B C15 H15C 109.5
C7 N1 C8 129.44(16)
C7 N1 H2 115.3
C8 N1 H2 115.3
C14 O3 C15 115.88(17)

loop_
_geom_bond_atom_site_label_1
_geom_bond_atom_site_label_2
_geom_bond_distance
C1 C2 1.374(3)
C1 C6 1.391(2)
C1 H1 0.9300
C2 C3 1.372(3)
C2 Cl1 1.7374(18)
C3 C4 1.380(3)
C3 H3 0.9300
C4 C5 1.379(3)
C4 H4 0.9300
C5 C6 1.392(3)
C5 H5 0.9300
C6 C7 1.496(3)
C7 O1 1.218(2)
C7 N1 1.358(2)
C8 C9 1.394(3)
C8 N1 1.397(2)
C8 C13 1.412(2)
C9 C10 1.375(3)
C9 H9 0.9300
C10 C11 1.380(3)
C10 H10 0.9300
C11 C12 1.371(3)
C11 H11 0.9300
C12 C13 1.390(3)
C12 H12 0.9300
C13 C14 1.482(3)
C14 O2 1.207(2)
C14 O3 1.329(2)
C15 O3 1.448(3)
C15 H15A 0.9600
C15 H15B 0.9600
C15 H15C 0.9600
N1 H2 0.8600

loop_
_geom_hbond_atom_site_label_D
_geom_hbond_atom_site_label_H
_geom_hbond_atom_site_label_A
_geom_hbond_site_symmetry_A
_geom_hbond_distance_DH
_geom_hbond_distance_HA
_geom_hbond_distance_DA
_geom_hbond_angle_DHA
N1 H2 O2 . 0.86 1.96 2.6506(19) 136.6
C1 H1 O1 2_755 0.93 2.67 3.573(2) 162.7
C9 H9 Cl1 2_755 0.93 2.87 3.617(2) 138.6

loop_
_cod_related_entry_id
_cod_related_entry_database
_cod_related_entry_code
1 ChemSpider 270712
